data_2023454
loop_
_publ_author_name
'Artis, Rylan'
'Heyward, Elizabeth'
'Reyes, Naomi'
'Van Ostenbridge, Kaitlyn'
'Lynch, Will E.'
'Padgett, Clifford W.'

_publ_section_title
;
 Syntheses and crystal structures of three tri-phenyl-sulfonium
 halometallate salts of zinc, cadmium and mercury.
;
_journal_coeditor_code HB8121
_journal_issue 'Pt 4'
_journal_name_full 'Acta crystallographica. Section E, Crystallographic communications'
_journal_page_first 358
_journal_page_last 363
_journal_paper_doi 10.1107/S2056989025002245
_journal_volume 81
_journal_year 2025
_chemical_formula_iupac '(C18 H15 S)2 [Cd Cl4]'
_chemical_formula_moiety '2(C18 H15 S +), Cd Cl4 2-'
_chemical_formula_sum 'C36 H30 Cd Cl4 S2'
_chemical_formula_weight 780.92
_chemical_name_systematic
;
Bis(triphenylsulfonium) tetrachloridocadmium(II)
;
_space_group_crystal_system monoclinic
_space_group_IT_number 14
_space_group_name_Hall '-P 2yn'
_space_group_name_H-M_alt 'P 1 21/n 1'
_atom_sites_solution_hydrogens geom
_audit_creation_method
;
Olex2 1.5
(compiled 2024.02.16 svn.r378c4104 for OlexSys, GUI svn.r6928)
;
_cell_angle_alpha 90
_cell_angle_beta 99.8010(10)
_cell_angle_gamma 90
_cell_formula_units_Z 4
_cell_length_a 9.26960(10)
_cell_length_b 17.6682(2)
_cell_length_c 21.4072(2)
_cell_measurement_reflns_used 13508
_cell_measurement_temperature 99.9(7)
_cell_measurement_theta_max 69.5090
_cell_measurement_theta_min 3.2470
_cell_volume 3454.84(6)
_computing_cell_refinement
;
CrysAlisPro 1.171.42.84a (Rigaku OD, 2023)
;
_computing_data_collection
;
CrysAlisPro 1.171.42.84a (Rigaku OD, 2023)
;
_computing_data_reduction
;
CrysAlisPro 1.171.42.84a (Rigaku OD, 2023)
;
_computing_molecular_graphics
;
Olex2 1.5 (Dolomanov <i>et al.</i>,  2009)
;
_computing_publication_material
;
Olex2 1.5 (Dolomanov <i>et al.</i>,  2009)
;
_computing_structure_refinement
;
<i>SHELXL2018/3</i> (Sheldrick, 2015b)
;
_computing_structure_solution
;
<i>SHELXT2018/2</i> (Sheldrick, 2015a)
;
_diffrn_ambient_temperature 100.15
_diffrn_detector_area_resol_mean 10.0000
_diffrn_measured_fraction_theta_full 1.000
_diffrn_measured_fraction_theta_max 0.987
_diffrn_measurement_device 'four-circle diffractometer'
_diffrn_measurement_device_type 'XtaLAB Synergy, Single source at home/near, HyPix3000'
_diffrn_measurement_method '\w scans'
_diffrn_radiation_type CuK\a
_diffrn_radiation_wavelength 1.54184
_diffrn_reflns_av_R_equivalents 0.0554
_diffrn_reflns_av_unetI/netI 0.0678
_diffrn_reflns_limit_h_max 11
_diffrn_reflns_limit_h_min -11
_diffrn_reflns_limit_k_max 21
_diffrn_reflns_limit_k_min -21
_diffrn_reflns_limit_l_max 25
_diffrn_reflns_limit_l_min -21
_diffrn_reflns_number 20400
_diffrn_reflns_theta_full 67.684
_diffrn_reflns_theta_max 69.895
_diffrn_reflns_theta_min 3.263
_exptl_absorpt_coefficient_mu 9.223
_exptl_absorpt_correction_T_max 1.00000
_exptl_absorpt_correction_T_min 0.48763
_exptl_absorpt_correction_type multi-scan
_exptl_absorpt_process_details
;
(CrysAlisPro; Rigaku OD, 2023)
;
_exptl_crystal_colour 'clear colourless'
_exptl_crystal_density_diffrn 1.501
_exptl_crystal_description irregular
_exptl_crystal_F_000 1576
_exptl_crystal_size_max 0.186
_exptl_crystal_size_mid 0.126
_exptl_crystal_size_min 0.087
_refine_diff_density_max 0.628
_refine_diff_density_min -0.486
_refine_ls_extinction_method none
_refine_ls_goodness_of_fit_ref 1.047
_refine_ls_hydrogen_treatment constr
_refine_ls_matrix_type full
_refine_ls_number_parameters 388
_refine_ls_number_reflns 6456
_refine_ls_number_restraints 0
_refine_ls_restrained_S_all 1.047
_refine_ls_R_factor_all 0.0336
_refine_ls_R_factor_gt 0.0263
_refine_ls_shift/su_max 0.002
_refine_ls_shift/su_mean 0.000
_refine_ls_structure_factor_coef Fsqd
_refine_ls_weighting_details 'w=1/[\s^2^(Fo^2^)+(0.0269P)^2^+1.3464P] where P=(Fo^2^+2Fc^2^)/3'
_refine_ls_weighting_scheme calc
_refine_ls_wR_factor_gt 0.0636
_refine_ls_wR_factor_ref 0.0658
_reflns_number_gt 5793
_reflns_number_total 6456
_reflns_threshold_expression 'I > 2\s(I)'
_cod_data_source_file hb8121.cif
_cod_data_source_block II
_cod_depositor_comments 'Adding full bibliography for 2023454--2023456.cif.'
_cod_database_code 2023454
_shelx_space_group_comment
;
The symmetry employed for this shelxl refinement is uniquely defined
by the following loop, which should always be used as a source of
symmetry information in preference to the above space-group names.
They are only intended as comments.
;
_shelx_estimated_absorpt_t_min 0.279
_shelx_estimated_absorpt_t_max 0.501

loop_
_space_group_symop_operation_xyz
'x, y, z'
'-x+1/2, y+1/2, -z+1/2'
'-x, -y, -z'
'x-1/2, -y-1/2, z-1/2'

loop_
_atom_site_type_symbol
_atom_site_label
_atom_site_fract_x
_atom_site_fract_y
_atom_site_fract_z
_atom_site_U_iso_or_equiv
_atom_site_adp_type
_atom_site_calc_flag
_atom_site_occupancy
_atom_site_disorder_assembly
_atom_site_disorder_group
C C1 0.0953(3) 0.46409(14) 0.72725(11) 0.0276(5) Uani d 1 . .
S S1 0.24934(6) 0.48478(3) 0.68954(2) 0.02528(12) Uani d 1 . .
C C2 0.0226(3) 0.39737(17) 0.70845(12) 0.0378(6) Uani d 1 . .
H H2 0.054940 0.365675 0.677752 0.045 Uiso calc 1 . .
C C3 -0.0987(3) 0.37742(18) 0.73523(13) 0.0407(6) Uani d 1 . .
H H3 -0.149570 0.331665 0.722960 0.049 Uiso calc 1 . .
C C4 -0.1450(3) 0.42379(17) 0.77937(13) 0.0401(7) Uani d 1 . .
H H4 -0.227748 0.410058 0.797649 0.048 Uiso calc 1 . .
C C5 -0.0724(4) 0.48939(18) 0.79694(16) 0.0530(9) Uani d 1 . .
H H5 -0.105972 0.521259 0.827213 0.064 Uiso calc 1 . .
C C6 0.0498(4) 0.51075(17) 0.77156(13) 0.0450(7) Uani d 1 . .
H H6 0.100554 0.556347 0.784451 0.054 Uiso calc 1 . .
C C7 0.1726(3) 0.52561(14) 0.61506(10) 0.0254(5) Uani d 1 . .
C C8 0.0427(3) 0.56613(15) 0.60619(12) 0.0313(5) Uani d 1 . .
H H8 -0.014015 0.570429 0.639026 0.038 Uiso calc 1 . .
C C9 -0.0018(3) 0.60040(15) 0.54733(12) 0.0346(6) Uani d 1 . .
H H9 -0.090013 0.628812 0.539664 0.041 Uiso calc 1 . .
C C10 0.0818(3) 0.59315(15) 0.50038(12) 0.0351(6) Uani d 1 . .
H H10 0.051726 0.617640 0.460805 0.042 Uiso calc 1 . .
C C11 0.2082(3) 0.55103(16) 0.50987(12) 0.0344(6) Uani d 1 . .
H H11 0.263113 0.545746 0.476496 0.041 Uiso calc 1 . .
C C12 0.2564(3) 0.51612(15) 0.56770(11) 0.0286(5) Uani d 1 . .
H H12 0.343587 0.486803 0.574643 0.034 Uiso calc 1 . .
C C13 0.3395(3) 0.56290(15) 0.73269(11) 0.0288(5) Uani d 1 . .
C C14 0.2880(3) 0.63655(16) 0.72499(12) 0.0364(6) Uani d 1 . .
H H14 0.200994 0.647640 0.696081 0.044 Uiso calc 1 . .
C C15 0.3652(3) 0.69340(16) 0.75994(14) 0.0408(7) Uani d 1 . .
H H15 0.330866 0.744102 0.755397 0.049 Uiso calc 1 . .
C C16 0.4922(3) 0.67695(17) 0.80156(13) 0.0420(7) Uani d 1 . .
H H16 0.544911 0.716556 0.825329 0.050 Uiso calc 1 . .
C C17 0.5430(3) 0.60427(19) 0.80894(15) 0.0491(8) Uani d 1 . .
H H17 0.630512 0.593750 0.837747 0.059 Uiso calc 1 . .
C C18 0.4671(3) 0.54570(17) 0.77447(13) 0.0397(6) Uani d 1 . .
H H18 0.501758 0.495080 0.779359 0.048 Uiso calc 1 . .
S S2 0.54251(6) 0.77489(3) 0.49517(2) 0.02358(12) Uani d 1 . .
C C19 0.6295(3) 0.72077(14) 0.56160(10) 0.0253(5) Uani d 1 . .
C C20 0.7241(3) 0.75133(15) 0.61263(11) 0.0300(5) Uani d 1 . .
H H20 0.755286 0.802509 0.612185 0.036 Uiso calc 1 . .
C C21 0.7717(3) 0.70487(16) 0.66432(11) 0.0344(6) Uani d 1 . .
H H21 0.836181 0.724422 0.699929 0.041 Uiso calc 1 . .
C C22 0.7261(3) 0.63053(17) 0.66441(12) 0.0361(6) Uani d 1 . .
H H22 0.756739 0.599831 0.700676 0.043 Uiso calc 1 . .
C C23 0.6361(3) 0.60025(16) 0.61203(13) 0.0371(6) Uani d 1 . .
H H23 0.607569 0.548609 0.612030 0.044 Uiso calc 1 . .
C C24 0.5877(3) 0.64525(15) 0.55971(11) 0.0309(5) Uani d 1 . .
H H24 0.527256 0.624881 0.523306 0.037 Uiso calc 1 . .
C C25 0.6324(3) 0.86513(14) 0.50027(11) 0.0288(5) Uani d 1 . .
C C26 0.6108(3) 0.91985(16) 0.54382(12) 0.0391(6) Uani d 1 . .
H H26 0.548072 0.910846 0.573824 0.047 Uiso calc 1 . .
C C27 0.6839(4) 0.98893(17) 0.54242(14) 0.0473(7) Uani d 1 . .
H H27 0.670464 1.027677 0.571653 0.057 Uiso calc 1 . .
C C28 0.7753(4) 1.00122(17) 0.49902(15) 0.0463(7) Uani d 1 . .
H H28 0.825888 1.047982 0.499060 0.056 Uiso calc 1 . .
C C29 0.7938(3) 0.94590(18) 0.45535(15) 0.0445(7) Uani d 1 . .
H H29 0.855639 0.955080 0.425033 0.053 Uiso calc 1 . .
C C30 0.7222(3) 0.87703(16) 0.45580(13) 0.0343(6) Uani d 1 . .
H H30 0.734521 0.838686 0.426058 0.041 Uiso calc 1 . .
C C31 0.3665(3) 0.79086(14) 0.51693(11) 0.0271(5) Uani d 1 . .
C C32 0.2482(3) 0.78776(14) 0.46805(12) 0.0299(5) Uani d 1 . .
H H32 0.262164 0.780592 0.425510 0.036 Uiso calc 1 . .
C C33 0.1084(3) 0.79537(16) 0.48249(15) 0.0389(6) Uani d 1 . .
H H33 0.025450 0.793564 0.449647 0.047 Uiso calc 1 . .
C C34 0.0902(3) 0.80549(17) 0.54425(17) 0.0454(7) Uani d 1 . .
H H34 -0.005668 0.810894 0.553847 0.055 Uiso calc 1 . .
C C35 0.2102(4) 0.8079(2) 0.59286(15) 0.0510(8) Uani d 1 . .
H H35 0.196177 0.815147 0.635394 0.061 Uiso calc 1 . .
C C36 0.3492(3) 0.79992(18) 0.57954(13) 0.0413(7) Uani d 1 . .
H H36 0.431866 0.800567 0.612574 0.050 Uiso calc 1 . .
Cd Cd1 0.03901(2) 0.80558(2) 0.83501(2) 0.02284(6) Uani d 1 . .
Cl Cl1 -0.10045(7) 0.89355(4) 0.88926(3) 0.03605(14) Uani d 1 . .
Cl Cl2 0.04029(7) 0.84236(4) 0.72454(3) 0.03335(14) Uani d 1 . .
Cl Cl3 0.28460(6) 0.80632(3) 0.90087(3) 0.02929(13) Uani d 1 . .
Cl Cl4 -0.07390(7) 0.67949(4) 0.83420(3) 0.03362(14) Uani d 1 . .

loop_
_atom_site_aniso_label
_atom_site_aniso_U_11
_atom_site_aniso_U_22
_atom_site_aniso_U_33
_atom_site_aniso_U_12
_atom_site_aniso_U_13
_atom_site_aniso_U_23
C1 0.0306(12) 0.0277(13) 0.0242(11) 0.0055(10) 0.0034(9) 0.0039(10)
S1 0.0274(3) 0.0239(3) 0.0233(2) 0.0032(2) 0.0011(2) 0.0011(2)
C2 0.0349(14) 0.0441(17) 0.0350(13) -0.0019(12) 0.0080(11) -0.0101(12)
C3 0.0347(14) 0.0457(17) 0.0424(14) -0.0050(13) 0.0083(12) -0.0041(13)
C4 0.0438(16) 0.0399(16) 0.0408(14) 0.0078(13) 0.0188(12) 0.0121(13)
C5 0.079(2) 0.0359(17) 0.0556(18) 0.0047(16) 0.0438(18) 0.0011(15)
C6 0.070(2) 0.0292(15) 0.0425(15) -0.0062(14) 0.0279(15) -0.0051(12)
C7 0.0295(12) 0.0228(12) 0.0225(10) 0.0000(10) 0.0003(9) 0.0007(9)
C8 0.0321(13) 0.0308(14) 0.0298(12) 0.0050(11) 0.0025(10) 0.0004(11)
C9 0.0358(14) 0.0262(14) 0.0380(13) 0.0036(11) -0.0043(11) 0.0028(11)
C10 0.0459(15) 0.0277(14) 0.0283(12) -0.0111(12) -0.0036(11) 0.0078(11)
C11 0.0380(14) 0.0384(15) 0.0282(12) -0.0104(12) 0.0093(11) 0.0046(11)
C12 0.0242(12) 0.0290(13) 0.0327(12) -0.0030(10) 0.0050(10) 0.0010(10)
C13 0.0314(13) 0.0266(13) 0.0266(11) -0.0005(10) -0.0001(10) -0.0019(10)
C14 0.0380(14) 0.0322(15) 0.0358(13) 0.0023(12) -0.0031(11) -0.0027(11)
C15 0.0489(17) 0.0281(15) 0.0419(15) 0.0018(12) -0.0019(13) -0.0048(12)
C16 0.0456(16) 0.0349(16) 0.0402(14) -0.0034(13) -0.0078(13) -0.0079(12)
C17 0.0426(16) 0.0434(18) 0.0524(17) 0.0026(14) -0.0175(14) -0.0042(14)
C18 0.0372(14) 0.0317(15) 0.0447(15) 0.0049(12) -0.0087(12) -0.0017(12)
S2 0.0241(3) 0.0237(3) 0.0228(2) -0.0017(2) 0.0038(2) -0.0005(2)
C19 0.0257(12) 0.0266(12) 0.0236(11) 0.0000(10) 0.0040(9) 0.0006(10)
C20 0.0306(13) 0.0283(13) 0.0304(12) -0.0024(11) 0.0034(10) -0.0061(10)
C21 0.0317(13) 0.0435(16) 0.0254(12) -0.0028(12) -0.0023(10) -0.0031(11)
C22 0.0344(14) 0.0423(16) 0.0308(12) 0.0034(12) 0.0032(10) 0.0098(12)
C23 0.0376(14) 0.0287(14) 0.0440(14) -0.0047(11) 0.0042(12) 0.0086(12)
C24 0.0297(13) 0.0298(14) 0.0308(12) -0.0062(11) -0.0012(10) -0.0023(10)
C25 0.0306(13) 0.0227(12) 0.0311(12) -0.0020(10) -0.0005(10) 0.0030(10)
C26 0.0544(18) 0.0306(15) 0.0325(13) -0.0022(13) 0.0077(12) -0.0036(11)
C27 0.069(2) 0.0284(15) 0.0423(15) -0.0057(14) 0.0026(15) -0.0063(13)
C28 0.0524(18) 0.0277(15) 0.0559(17) -0.0111(13) 0.0009(14) 0.0025(13)
C29 0.0431(16) 0.0385(17) 0.0539(17) -0.0095(13) 0.0141(14) 0.0034(14)
C30 0.0334(13) 0.0290(14) 0.0415(14) -0.0022(11) 0.0093(11) -0.0009(11)
C31 0.0272(12) 0.0250(12) 0.0311(12) 0.0015(10) 0.0101(10) 0.0032(10)
C32 0.0281(13) 0.0241(13) 0.0373(13) -0.0026(10) 0.0052(10) -0.0035(11)
C33 0.0266(13) 0.0299(15) 0.0596(18) -0.0035(11) 0.0052(12) -0.0014(13)
C34 0.0341(15) 0.0378(17) 0.071(2) 0.0047(13) 0.0277(15) 0.0130(15)
C35 0.057(2) 0.059(2) 0.0445(16) 0.0181(16) 0.0299(15) 0.0154(15)
C36 0.0399(16) 0.0548(19) 0.0319(13) 0.0118(14) 0.0132(12) 0.0086(13)
Cd1 0.02514(9) 0.02262(9) 0.02076(8) -0.00049(6) 0.00392(6) -0.00405(6)
Cl1 0.0372(3) 0.0373(3) 0.0345(3) 0.0079(3) 0.0083(2) -0.0117(3)
Cl2 0.0461(3) 0.0329(3) 0.0222(2) -0.0039(3) 0.0093(2) -0.0037(2)
Cl3 0.0252(3) 0.0286(3) 0.0322(3) -0.0027(2) -0.0003(2) -0.0001(2)
Cl4 0.0412(3) 0.0280(3) 0.0303(3) -0.0100(3) 0.0022(2) -0.0059(2)

loop_
_atom_type_symbol
_atom_type_description
_atom_type_scat_dispersion_real
_atom_type_scat_dispersion_imag
_atom_type_scat_source
C C 0.0181 0.0091 'International Tables Vol C Tables 4.2.6.8 and 6.1.1.4'
H H 0.0000 0.0000 'International Tables Vol C Tables 4.2.6.8 and 6.1.1.4'
Cd Cd 0.1185 4.6533 'International Tables Vol C Tables 4.2.6.8 and 6.1.1.4'
Cl Cl 0.3639 0.7018 'International Tables Vol C Tables 4.2.6.8 and 6.1.1.4'
S S 0.3331 0.5567 'International Tables Vol C Tables 4.2.6.8 and 6.1.1.4'

loop_
_geom_angle_atom_site_label_1
_geom_angle_atom_site_label_2
_geom_angle_atom_site_label_3
_geom_angle_site_symmetry_1
_geom_angle_site_symmetry_3
_geom_angle
_geom_angle_publ_flag
C2 C1 S1 . . 115.38(19) ?
C6 C1 S1 . . 123.3(2) ?
C6 C1 C2 . . 121.3(3) ?
C7 S1 C1 . . 104.94(11) ?
C7 S1 C13 . . 103.29(12) ?
C13 S1 C1 . . 105.24(12) ?
C1 C2 H2 . . 120.5 ?
C1 C2 C3 . . 118.9(3) ?
C3 C2 H2 . . 120.5 ?
C2 C3 H3 . . 120.0 ?
C4 C3 C2 . . 120.1(3) ?
C4 C3 H3 . . 120.0 ?
C3 C4 H4 . . 120.0 ?
C5 C4 C3 . . 120.0(3) ?
C5 C4 H4 . . 120.0 ?
C4 C5 H5 . . 119.3 ?
C4 C5 C6 . . 121.4(3) ?
C6 C5 H5 . . 119.3 ?
C1 C6 C5 . . 118.2(3) ?
C1 C6 H6 . . 120.9 ?
C5 C6 H6 . . 120.9 ?
C8 C7 S1 . . 122.43(18) ?
C8 C7 C12 . . 122.9(2) ?
C12 C7 S1 . . 114.60(18) ?
C7 C8 H8 . . 121.2 ?
C7 C8 C9 . . 117.7(2) ?
C9 C8 H8 . . 121.2 ?
C8 C9 H9 . . 119.9 ?
C10 C9 C8 . . 120.2(3) ?
C10 C9 H9 . . 119.9 ?
C9 C10 H10 . . 119.5 ?
C11 C10 C9 . . 121.0(2) ?
C11 C10 H10 . . 119.5 ?
C10 C11 H11 . . 119.7 ?
C10 C11 C12 . . 120.7(2) ?
C12 C11 H11 . . 119.7 ?
C7 C12 H12 . . 121.2 ?
C11 C12 C7 . . 117.5(2) ?
C11 C12 H12 . . 121.2 ?
C14 C13 S1 . . 122.84(19) ?
C14 C13 C18 . . 121.3(2) ?
C18 C13 S1 . . 115.8(2) ?
C13 C14 H14 . . 120.5 ?
C15 C14 C13 . . 118.9(2) ?
C15 C14 H14 . . 120.5 ?
C14 C15 H15 . . 119.9 ?
C14 C15 C16 . . 120.2(3) ?
C16 C15 H15 . . 119.9 ?
C15 C16 H16 . . 119.6 ?
C17 C16 C15 . . 120.7(3) ?
C17 C16 H16 . . 119.6 ?
C16 C17 H17 . . 119.9 ?
C16 C17 C18 . . 120.3(3) ?
C18 C17 H17 . . 119.9 ?
C13 C18 C17 . . 118.5(3) ?
C13 C18 H18 . . 120.8 ?
C17 C18 H18 . . 120.8 ?
C19 S2 C25 . . 106.56(11) ?
C19 S2 C31 . . 100.63(11) ?
C31 S2 C25 . . 106.16(12) ?
C20 C19 S2 . . 123.8(2) ?
C24 C19 S2 . . 113.91(17) ?
C24 C19 C20 . . 122.2(2) ?
C19 C20 H20 . . 121.0 ?
C21 C20 C19 . . 118.0(2) ?
C21 C20 H20 . . 121.0 ?
C20 C21 H21 . . 119.7 ?
C22 C21 C20 . . 120.5(2) ?
C22 C21 H21 . . 119.7 ?
C21 C22 H22 . . 119.7 ?
C21 C22 C23 . . 120.6(2) ?
C23 C22 H22 . . 119.7 ?
C22 C23 H23 . . 120.0 ?
C24 C23 C22 . . 120.0(3) ?
C24 C23 H23 . . 120.0 ?
C19 C24 H24 . . 120.7 ?
C23 C24 C19 . . 118.6(2) ?
C23 C24 H24 . . 120.7 ?
C26 C25 S2 . . 122.9(2) ?
C26 C25 C30 . . 122.1(3) ?
C30 C25 S2 . . 114.9(2) ?
C25 C26 H26 . . 121.0 ?
C25 C26 C27 . . 118.0(3) ?
C27 C26 H26 . . 121.0 ?
C26 C27 H27 . . 119.7 ?
C28 C27 C26 . . 120.5(3) ?
C28 C27 H27 . . 119.7 ?
C27 C28 H28 . . 119.8 ?
C27 C28 C29 . . 120.4(3) ?
C29 C28 H28 . . 119.8 ?
C28 C29 H29 . . 120.0 ?
C28 C29 C30 . . 120.0(3) ?
C30 C29 H29 . . 120.0 ?
C25 C30 C29 . . 118.9(3) ?
C25 C30 H30 . . 120.6 ?
C29 C30 H30 . . 120.6 ?
C32 C31 S2 . . 115.91(19) ?
C32 C31 C36 . . 122.0(2) ?
C36 C31 S2 . . 121.9(2) ?
C31 C32 H32 . . 120.7 ?
C31 C32 C33 . . 118.6(2) ?
C33 C32 H32 . . 120.7 ?
C32 C33 H33 . . 120.0 ?
C34 C33 C32 . . 120.0(3) ?
C34 C33 H33 . . 120.0 ?
C33 C34 H34 . . 119.6 ?
C33 C34 C35 . . 120.8(3) ?
C35 C34 H34 . . 119.6 ?
C34 C35 H35 . . 119.9 ?
C36 C35 C34 . . 120.1(3) ?
C36 C35 H35 . . 119.9 ?
C31 C36 H36 . . 120.7 ?
C35 C36 C31 . . 118.7(3) ?
C35 C36 H36 . . 120.7 ?
Cl1 Cd1 Cl2 . . 112.33(2) ?
Cl1 Cd1 Cl3 . . 103.71(2) ?
Cl1 Cd1 Cl4 . . 108.73(2) ?
Cl2 Cd1 Cl3 . . 113.21(2) ?
Cl2 Cd1 Cl4 . . 107.74(2) ?
Cl4 Cd1 Cl3 . . 111.05(2) ?

loop_
_geom_bond_atom_site_label_1
_geom_bond_atom_site_label_2
_geom_bond_site_symmetry_2
_geom_bond_distance
_geom_bond_publ_flag
C1 S1 . 1.794(3) ?
C1 C2 . 1.383(4) ?
C1 C6 . 1.376(4) ?
S1 C7 . 1.784(2) ?
S1 C13 . 1.787(3) ?
C2 H2 . 0.9500 ?
C2 C3 . 1.392(4) ?
C3 H3 . 0.9500 ?
C3 C4 . 1.373(4) ?
C4 H4 . 0.9500 ?
C4 C5 . 1.361(5) ?
C5 H5 . 0.9500 ?
C5 C6 . 1.389(4) ?
C6 H6 . 0.9500 ?
C7 C8 . 1.386(3) ?
C7 C12 . 1.388(3) ?
C8 H8 . 0.9500 ?
C8 C9 . 1.396(4) ?
C9 H9 . 0.9500 ?
C9 C10 . 1.376(4) ?
C10 H10 . 0.9500 ?
C10 C11 . 1.373(4) ?
C11 H11 . 0.9500 ?
C11 C12 . 1.387(4) ?
C12 H12 . 0.9500 ?
C13 C14 . 1.386(4) ?
C13 C18 . 1.390(4) ?
C14 H14 . 0.9500 ?
C14 C15 . 1.378(4) ?
C15 H15 . 0.9500 ?
C15 C16 . 1.381(4) ?
C16 H16 . 0.9500 ?
C16 C17 . 1.367(4) ?
C17 H17 . 0.9500 ?
C17 C18 . 1.390(4) ?
C18 H18 . 0.9500 ?
S2 C19 . 1.788(2) ?
S2 C25 . 1.794(3) ?
S2 C31 . 1.794(2) ?
C19 C20 . 1.388(3) ?
C19 C24 . 1.388(4) ?
C20 H20 . 0.9500 ?
C20 C21 . 1.388(4) ?
C21 H21 . 0.9500 ?
C21 C22 . 1.380(4) ?
C22 H22 . 0.9500 ?
C22 C23 . 1.386(4) ?
C23 H23 . 0.9500 ?
C23 C24 . 1.384(4) ?
C24 H24 . 0.9500 ?
C25 C26 . 1.381(4) ?
C25 C30 . 1.383(4) ?
C26 H26 . 0.9500 ?
C26 C27 . 1.399(4) ?
C27 H27 . 0.9500 ?
C27 C28 . 1.377(5) ?
C28 H28 . 0.9500 ?
C28 C29 . 1.383(4) ?
C29 H29 . 0.9500 ?
C29 C30 . 1.387(4) ?
C30 H30 . 0.9500 ?
C31 C32 . 1.382(4) ?
C31 C36 . 1.386(4) ?
C32 H32 . 0.9500 ?
C32 C33 . 1.389(4) ?
C33 H33 . 0.9500 ?
C33 C34 . 1.373(4) ?
C34 H34 . 0.9500 ?
C34 C35 . 1.389(5) ?
C35 H35 . 0.9500 ?
C35 C36 . 1.374(4) ?
C36 H36 . 0.9500 ?
Cd1 Cl1 . 2.4386(6) ?
Cd1 Cl2 . 2.4545(6) ?
Cd1 Cl3 . 2.4653(6) ?
Cd1 Cl4 . 2.4602(6) ?

loop_
_geom_hbond_atom_site_label_D
_geom_hbond_atom_site_label_H
_geom_hbond_atom_site_label_A
_geom_hbond_site_symmetry_A
_geom_hbond_distance_DH
_geom_hbond_distance_HA
_geom_hbond_distance_DA
_geom_hbond_angle_DHA
C2 H2 Cl3 2_546 0.95 2.65 3.561(3) 162
C5 H5 Cl4 1_555 0.95 2.81 3.453(3) 126
C11 H11 Cl1 4_675 0.95 2.65 3.512(3) 150
C18 H18 Cl2 2_546 0.95 2.73 3.593(3) 152
C21 H21 Cl2 1_655 0.95 2.80 3.559(3) 137
C23 H23 Cl1 2_546 0.95 2.74 3.667(3) 165
C30 H30 Cl3 4_675 0.95 2.67 3.528(3) 150
C32 H32 Cl4 4_675 0.95 2.76 3.588(3) 146
C35 H35 Cl2 1_555 0.95 2.63 3.508(3) 155

loop_
_geom_torsion_atom_site_label_1
_geom_torsion_atom_site_label_2
_geom_torsion_atom_site_label_3
_geom_torsion_atom_site_label_4
_geom_torsion_site_symmetry_1
_geom_torsion_site_symmetry_2
_geom_torsion_site_symmetry_3
_geom_torsion_site_symmetry_4
_geom_torsion
_geom_torsion_publ_flag
C1 S1 C7 C8 . . . . 29.3(2) ?
C1 S1 C7 C12 . . . . -153.19(19) ?
C1 S1 C13 C14 . . . . -77.0(2) ?
C1 S1 C13 C18 . . . . 103.8(2) ?
C1 C2 C3 C4 . . . . 0.3(4) ?
S1 C1 C2 C3 . . . . -179.6(2) ?
S1 C1 C6 C5 . . . . 179.1(2) ?
S1 C7 C8 C9 . . . . 175.3(2) ?
S1 C7 C12 C11 . . . . -175.59(19) ?
S1 C13 C14 C15 . . . . -179.5(2) ?
S1 C13 C18 C17 . . . . 179.4(2) ?
C2 C1 S1 C7 . . . . 81.7(2) ?
C2 C1 S1 C13 . . . . -169.7(2) ?
C2 C1 C6 C5 . . . . -0.4(4) ?
C2 C3 C4 C5 . . . . 0.1(5) ?
C3 C4 C5 C6 . . . . -0.6(5) ?
C4 C5 C6 C1 . . . . 0.8(5) ?
C6 C1 S1 C7 . . . . -97.8(2) ?
C6 C1 S1 C13 . . . . 10.8(3) ?
C6 C1 C2 C3 . . . . -0.1(4) ?
C7 S1 C13 C14 . . . . 32.8(3) ?
C7 S1 C13 C18 . . . . -146.4(2) ?
C7 C8 C9 C10 . . . . 0.3(4) ?
C8 C7 C12 C11 . . . . 1.9(4) ?
C8 C9 C10 C11 . . . . 1.4(4) ?
C9 C10 C11 C12 . . . . -1.5(4) ?
C10 C11 C12 C7 . . . . -0.1(4) ?
C12 C7 C8 C9 . . . . -2.0(4) ?
C13 S1 C7 C8 . . . . -80.7(2) ?
C13 S1 C7 C12 . . . . 96.8(2) ?
C13 C14 C15 C16 . . . . 0.5(4) ?
C14 C13 C18 C17 . . . . 0.2(4) ?
C14 C15 C16 C17 . . . . -0.3(5) ?
C15 C16 C17 C18 . . . . 0.0(5) ?
C16 C17 C18 C13 . . . . 0.0(5) ?
C18 C13 C14 C15 . . . . -0.4(4) ?
S2 C19 C20 C21 . . . . 173.1(2) ?
S2 C19 C24 C23 . . . . -173.0(2) ?
S2 C25 C26 C27 . . . . -178.4(2) ?
S2 C25 C30 C29 . . . . 178.7(2) ?
S2 C31 C32 C33 . . . . 176.4(2) ?
S2 C31 C36 C35 . . . . -176.6(2) ?
C19 S2 C25 C26 . . . . -74.1(2) ?
C19 S2 C25 C30 . . . . 107.8(2) ?
C19 S2 C31 C32 . . . . -141.6(2) ?
C19 S2 C31 C36 . . . . 33.6(3) ?
C19 C20 C21 C22 . . . . 0.2(4) ?
C20 C19 C24 C23 . . . . 3.5(4) ?
C20 C21 C22 C23 . . . . 2.2(4) ?
C21 C22 C23 C24 . . . . -1.8(4) ?
C22 C23 C24 C19 . . . . -1.0(4) ?
C24 C19 C20 C21 . . . . -3.2(4) ?
C25 S2 C19 C20 . . . . 12.6(2) ?
C25 S2 C19 C24 . . . . -170.83(19) ?
C25 S2 C31 C32 . . . . 107.5(2) ?
C25 S2 C31 C36 . . . . -77.3(2) ?
C25 C26 C27 C28 . . . . -0.4(5) ?
C26 C25 C30 C29 . . . . 0.6(4) ?
C26 C27 C28 C29 . . . . 1.2(5) ?
C27 C28 C29 C30 . . . . -1.1(5) ?
C28 C29 C30 C25 . . . . 0.2(4) ?
C30 C25 C26 C27 . . . . -0.5(4) ?
C31 S2 C19 C20 . . . . -97.9(2) ?
C31 S2 C19 C24 . . . . 78.6(2) ?
C31 S2 C25 C26 . . . . 32.5(3) ?
C31 S2 C25 C30 . . . . -145.5(2) ?
C31 C32 C33 C34 . . . . -0.2(4) ?
C32 C31 C36 C35 . . . . -1.7(4) ?
C32 C33 C34 C35 . . . . -0.3(4) ?
C33 C34 C35 C36 . . . . -0.2(5) ?
C34 C35 C36 C31 . . . . 1.2(5) ?
C36 C31 C32 C33 . . . . 1.2(4) ?
